data_4347961
loop_
_publ_author_name
'Goodwin, Conrad A. P.'
'Chilton, Nicholas F.'
'Vettese, Gianni F.'
'Moreno Pineda, Eufemio'
'Crowe, Iain F.'
'Ziller, Joseph W.'
'Winpenny, Richard E. P.'
'Evans, William J.'
'Mills, David P.'

_publ_section_title
;
 Physicochemical Properties of Near-Linear Lanthanide(II) Bis(silylamide)
 Complexes (Ln = Sm, Eu, Tm, Yb).
;
_journal_issue 20
_journal_name_full 'Inorganic chemistry'
_journal_page_first 10057
_journal_page_last 10067
_journal_paper_doi 10.1021/acs.inorgchem.6b00808
_journal_volume 55
_journal_year 2016
_chemical_formula_sum 'C36 H84 N2 Si4 Tm'
_chemical_formula_weight 826.34
_space_group_crystal_system triclinic
_space_group_IT_number 2
_space_group_name_Hall '-P 1'
_space_group_name_H-M_alt 'P -1'
_atom_sites_solution_hydrogens geom
_atom_sites_solution_primary direct
_atom_sites_solution_secondary difmap
_audit_creation_method SHELXL-2014/7
_cell_angle_alpha 101.4371(9)
_cell_angle_beta 91.4522(9)
_cell_angle_gamma 114.9550(8)
_cell_formula_units_Z 2
_cell_length_a 10.4742(7)
_cell_length_b 11.9298(8)
_cell_length_c 19.5509(14)
_cell_measurement_reflns_used 9928
_cell_measurement_temperature 133(2)
_cell_measurement_theta_max 28.50
_cell_measurement_theta_min 2.29
_cell_volume 2154.5(3)
_computing_cell_refinement 'Bruker SAINT 8.34a, 2013'
_computing_data_collection 'Bruker APEX2 2014.11-0, 2014'
_computing_data_reduction 'Bruker SAINT 8.34a, 2013'
_computing_molecular_graphics 'Bruker SHELXTL'
_computing_publication_material 'Bruker SHELXTL'
_computing_structure_refinement 'SHELXL-2014/7 (Sheldrick, 2014)'
_computing_structure_solution 'Bruker SHELXT 2014/4'
_diffrn_ambient_temperature 133(2)
_diffrn_measured_fraction_theta_full 0.998
_diffrn_measured_fraction_theta_max 0.914
_diffrn_measurement_device_type 'Bruker SMART APEX II CCD'
_diffrn_measurement_method '\f and \w scans'
_diffrn_radiation_type MoK\a
_diffrn_radiation_wavelength 0.71073
_diffrn_reflns_av_R_equivalents 0.0285
_diffrn_reflns_av_unetI/netI 0.0357
_diffrn_reflns_Laue_measured_fraction_full 0.998
_diffrn_reflns_Laue_measured_fraction_max 0.914
_diffrn_reflns_limit_h_max 13
_diffrn_reflns_limit_h_min -14
_diffrn_reflns_limit_k_max 16
_diffrn_reflns_limit_k_min -15
_diffrn_reflns_limit_l_max 26
_diffrn_reflns_limit_l_min -26
_diffrn_reflns_number 26068
_diffrn_reflns_point_group_measured_fraction_full 0.998
_diffrn_reflns_point_group_measured_fraction_max 0.914
_diffrn_reflns_theta_full 25.500
_diffrn_reflns_theta_max 28.722
_diffrn_reflns_theta_min 1.935
_diffrn_source 'fine-focus sealed tube'
_exptl_absorpt_coefficient_mu 2.195
_exptl_absorpt_correction_T_max 0.9192
_exptl_absorpt_correction_T_min 0.6193
_exptl_absorpt_correction_type numerical
_exptl_absorpt_process_details 'Bruker SADABS 2014/5'
_exptl_crystal_colour purple
_exptl_crystal_density_diffrn 1.274
_exptl_crystal_density_meas ?
_exptl_crystal_density_method not_measured
_exptl_crystal_description plate
_exptl_crystal_F_000 878
_exptl_crystal_size_max 0.291
_exptl_crystal_size_mid 0.213
_exptl_crystal_size_min 0.075
_refine_diff_density_max 0.649
_refine_diff_density_min -0.588
_refine_diff_density_rms 0.075
_refine_ls_extinction_method none
_refine_ls_goodness_of_fit_ref 1.041
_refine_ls_hydrogen_treatment constr
_refine_ls_matrix_type full
_refine_ls_number_parameters 421
_refine_ls_number_reflns 10204
_refine_ls_number_restraints 0
_refine_ls_restrained_S_all 1.041
_refine_ls_R_factor_all 0.0314
_refine_ls_R_factor_gt 0.0253
_refine_ls_shift/su_max 0.002
_refine_ls_shift/su_mean 0.000
_refine_ls_structure_factor_coef Fsqd
_refine_ls_weighting_details 'w=1/[\s^2^(Fo^2^)+(0.0269P)^2^+0.3331P] where P=(Fo^2^+2Fc^2^)/3'
_refine_ls_weighting_scheme calc
_refine_ls_wR_factor_gt 0.0566
_refine_ls_wR_factor_ref 0.0590
_reflns_Friedel_coverage 0.000
_reflns_number_gt 8982
_reflns_number_total 10204
_reflns_threshold_expression 'I > 2\s(I)'
_cod_data_source_file ic6b00808_si_002.cif
_cod_data_source_block 3
_cod_depositor_comments
;
The following automatic conversions were performed:

data item '_exptl_crystal_density_meas' value 'not_measured' was
changed to '?' -- the value is perceived as not measured.

Automatic conversion script
Id: cif_fix_values 6909 2019-04-08 15:41:33Z antanas 
;
_cod_database_code 4347961
_shelx_shelxl_version_number 2014/7
_shelx_space_group_comment
; 
The symmetry employed for this shelxl refinement is uniquely defined 
by the following loop, which should always be used as a source of 
symmetry information in preference to the above space-group names. 
They are only intended as comments. 
;
_shelx_estimated_absorpt_t_min 0.568
_shelx_estimated_absorpt_t_max 0.853

loop_
_space_group_symop_operation_xyz
'x, y, z'
'-x, -y, -z'

loop_
_atom_site_label
_atom_site_type_symbol
_atom_site_fract_x
_atom_site_fract_y
_atom_site_fract_z
_atom_site_U_iso_or_equiv
_atom_site_adp_type
_atom_site_occupancy
_atom_site_site_symmetry_order
_atom_site_calc_flag
_atom_site_refinement_flags_posn
_atom_site_refinement_flags_adp
_atom_site_refinement_flags_occupancy
_atom_site_disorder_assembly
_atom_site_disorder_group
Tm1 Tm 0.91110(8) 0.51707(6) 0.74020(4) 0.02085(9) Uani 0.82 1 d . . P A 1
Tm2 Tm 0.9022(4) 0.4948(3) 0.75262(16) 0.0217(4) Uani 0.18 1 d . . P A 2
Si1 Si 0.90535(5) 0.25269(5) 0.64118(3) 0.01247(11) Uani 1 1 d . . . . .
Si2 Si 0.64501(5) 0.31402(5) 0.60991(3) 0.01200(11) Uani 1 1 d . . . . .
Si3 Si 1.15768(5) 0.77492(5) 0.84458(3) 0.01246(11) Uani 1 1 d . . . . .
Si4 Si 0.85071(5) 0.67756(5) 0.89431(3) 0.01281(11) Uani 1 1 d . . . . .
N1 N 0.80341(16) 0.33259(15) 0.64727(8) 0.0134(3) Uani 1 1 d . . . . .
N2 N 0.98363(16) 0.67778(15) 0.84575(8) 0.0136(3) Uani 1 1 d . . . . .
C1 C 1.0209(2) 0.31563(19) 0.73109(10) 0.0166(4) Uani 1 1 d . . . . .
H1A H 1.0726 0.4097 0.7369 0.020 Uiso 1 1 calc R U . A 2
C2 C 1.1364(2) 0.2701(2) 0.73756(11) 0.0240(5) Uani 1 1 d . . . . .
H2A H 1.1943 0.2869 0.6989 0.036 Uiso 1 1 calc R U . . .
H2B H 1.0921 0.1787 0.7354 0.036 Uiso 1 1 calc R U . . .
H2C H 1.1968 0.3157 0.7825 0.036 Uiso 1 1 calc R U . . .
C3 C 0.9364(2) 0.2962(2) 0.79434(11) 0.0250(5) Uani 1 1 d . . . . .
H3A H 0.8536 0.3127 0.7870 0.038 Uiso 1 1 calc R U . A 2
H3B H 0.9969 0.3549 0.8372 0.038 Uiso 1 1 calc R U . A 2
H3C H 0.9048 0.2085 0.7992 0.038 Uiso 1 1 calc R U . A 2
C4 C 1.0399(2) 0.29570(19) 0.57543(10) 0.0165(4) Uani 1 1 d . . . . .
H4A H 1.1055 0.2566 0.5826 0.020 Uiso 1 1 calc R U . . .
C5 C 1.1304(2) 0.4392(2) 0.58919(12) 0.0255(5) Uani 1 1 d . . . . .
H5A H 1.1787 0.4710 0.6374 0.038 Uiso 1 1 calc R U . . .
H5B H 1.0694 0.4810 0.5830 0.038 Uiso 1 1 calc R U . . .
H5C H 1.2011 0.4576 0.5560 0.038 Uiso 1 1 calc R U . . .
C6 C 0.9751(2) 0.2453(2) 0.49810(11) 0.0230(5) Uani 1 1 d . . . . .
H6A H 0.9151 0.1536 0.4891 0.034 Uiso 1 1 calc R U . . .
H6B H 1.0512 0.2619 0.4679 0.034 Uiso 1 1 calc R U . . .
H6C H 0.9176 0.2882 0.4879 0.034 Uiso 1 1 calc R U . . .
C7 C 0.8063(2) 0.07210(18) 0.62077(10) 0.0164(4) Uani 1 1 d . . . . .
H7A H 0.7336 0.0482 0.5797 0.020 Uiso 1 1 calc R U . . .
C8 C 0.7227(2) 0.0175(2) 0.67911(12) 0.0245(5) Uani 1 1 d . . . . .
H8A H 0.6688 0.0652 0.6964 0.037 Uiso 1 1 calc R U . . .
H8B H 0.7888 0.0244 0.7179 0.037 Uiso 1 1 calc R U . . .
H8C H 0.6571 -0.0721 0.6603 0.037 Uiso 1 1 calc R U . . .
C9 C 0.8963(2) 0.0008(2) 0.59700(13) 0.0277(5) Uani 1 1 d . . . . .
H9A H 0.9423 0.0287 0.5564 0.042 Uiso 1 1 calc R U . . .
H9B H 0.8350 -0.0908 0.5838 0.042 Uiso 1 1 calc R U . . .
H9C H 0.9688 0.0192 0.6356 0.042 Uiso 1 1 calc R U . . .
C10 C 0.4925(2) 0.17716(18) 0.63513(10) 0.0153(4) Uani 1 1 d . . . . .
H10A H 0.5152 0.1027 0.6223 0.018 Uiso 1 1 calc R U . . .
C11 C 0.3427(2) 0.1322(2) 0.59750(11) 0.0210(4) Uani 1 1 d . . . . .
H11A H 0.3424 0.1052 0.5467 0.032 Uiso 1 1 calc R U . . .
H11B H 0.3150 0.2022 0.6069 0.032 Uiso 1 1 calc R U . . .
H11C H 0.2754 0.0607 0.6149 0.032 Uiso 1 1 calc R U . . .
C12 C 0.4899(2) 0.2007(2) 0.71519(11) 0.0214(4) Uani 1 1 d . . . . .
H12A H 0.5847 0.2252 0.7386 0.032 Uiso 1 1 calc R U . . .
H12B H 0.4220 0.1229 0.7272 0.032 Uiso 1 1 calc R U . . .
H12C H 0.4614 0.2691 0.7308 0.032 Uiso 1 1 calc R U . . .
C13 C 0.6289(2) 0.28999(18) 0.51018(10) 0.0154(4) Uani 1 1 d . . . . .
H13A H 0.7224 0.3501 0.4992 0.019 Uiso 1 1 calc R U . . .
C14 C 0.6076(2) 0.15585(19) 0.47293(10) 0.0180(4) Uani 1 1 d . . . . .
H14A H 0.6751 0.1340 0.4962 0.027 Uiso 1 1 calc R U . . .
H14B H 0.6235 0.1538 0.4236 0.027 Uiso 1 1 calc R U . . .
H14C H 0.5105 0.0943 0.4753 0.027 Uiso 1 1 calc R U . . .
C15 C 0.5160(2) 0.3181(2) 0.47522(11) 0.0213(4) Uani 1 1 d . . . . .
H15A H 0.5339 0.4064 0.4948 0.032 Uiso 1 1 calc R U . . .
H15B H 0.4217 0.2609 0.4842 0.032 Uiso 1 1 calc R U . . .
H15C H 0.5205 0.3051 0.4244 0.032 Uiso 1 1 calc R U . . .
C16 C 0.6367(2) 0.47203(18) 0.64821(10) 0.0146(4) Uani 1 1 d . . . . .
H16A H 0.6767 0.4971 0.6988 0.017 Uiso 1 1 calc R U . . .
C17 C 0.7363(2) 0.57787(19) 0.61452(11) 0.0204(4) Uani 1 1 d . . . . .
H17A H 0.8280 0.5743 0.6125 0.031 Uiso 1 1 calc R U . . .
H17B H 0.7504 0.6607 0.6428 0.031 Uiso 1 1 calc R U . . .
H17C H 0.6939 0.5659 0.5668 0.031 Uiso 1 1 calc R U . . .
C18 C 0.4902(2) 0.4721(2) 0.64774(11) 0.0203(4) Uani 1 1 d . . . . .
H18A H 0.4323 0.4147 0.6761 0.031 Uiso 1 1 calc R U . . .
H18B H 0.4434 0.4433 0.5993 0.031 Uiso 1 1 calc R U . . .
H18C H 0.5013 0.5583 0.6675 0.031 Uiso 1 1 calc R U . . .
C19 C 1.2871(2) 0.74890(19) 0.90233(11) 0.0179(4) Uani 1 1 d . . . . .
H19A H 1.3838 0.7967 0.8892 0.021 Uiso 1 1 calc R U . . .
C20 C 1.2589(2) 0.6093(2) 0.88747(13) 0.0271(5) Uani 1 1 d . . . . .
H20A H 1.2640 0.5798 0.8376 0.041 Uiso 1 1 calc R U . . .
H20B H 1.1642 0.5585 0.8991 0.041 Uiso 1 1 calc R U . . .
H20C H 1.3303 0.6001 0.9162 0.041 Uiso 1 1 calc R U . . .
C21 C 1.2946(2) 0.7976(2) 0.98152(11) 0.0241(5) Uani 1 1 d . . . . .
H21A H 1.3134 0.8874 0.9916 0.036 Uiso 1 1 calc R U . . .
H21B H 1.3712 0.7887 1.0062 0.036 Uiso 1 1 calc R U . . .
H21C H 1.2042 0.7481 0.9975 0.036 Uiso 1 1 calc R U . . .
C22 C 1.2082(2) 0.95238(18) 0.86650(10) 0.0166(4) Uani 1 1 d . . . . .
H22A H 1.1698 0.9691 0.9118 0.020 Uiso 1 1 calc R U . . .
C23 C 1.1406(2) 0.9983(2) 0.81414(11) 0.0209(4) Uani 1 1 d . . . . .
H23A H 1.0397 0.9398 0.8018 0.031 Uiso 1 1 calc R U . . .
H23B H 1.1883 1.0007 0.7716 0.031 Uiso 1 1 calc R U . . .
H23C H 1.1508 1.0836 0.8356 0.031 Uiso 1 1 calc R U . . .
C24 C 1.3693(2) 1.0388(2) 0.88127(12) 0.0257(5) Uani 1 1 d . . . . .
H24A H 1.4109 1.0167 0.9190 0.039 Uiso 1 1 calc R U . . .
H24B H 1.3857 1.1278 0.8957 0.039 Uiso 1 1 calc R U . . .
H24C H 1.4135 1.0268 0.8386 0.039 Uiso 1 1 calc R U . . .
C25 C 1.1967(2) 0.72326(19) 0.75032(10) 0.0174(4) Uani 1 1 d . . . . .
H25A H 1.1638 0.6293 0.7420 0.021 Uiso 1 1 calc R U . A 1
C26 C 1.1113(3) 0.7416(2) 0.69216(11) 0.0270(5) Uani 1 1 d . . . . .
H26A H 1.0159 0.7243 0.7048 0.041 Uiso 1 1 calc R U . A 1
H26B H 1.1042 0.6831 0.6478 0.041 Uiso 1 1 calc R U . A 1
H26C H 1.1591 0.8293 0.6868 0.041 Uiso 1 1 calc R U . A 1
C27 C 1.3539(2) 0.7772(2) 0.73785(12) 0.0312(5) Uani 1 1 d . . . . .
H27A H 1.4086 0.7625 0.7736 0.047 Uiso 1 1 calc R U . . .
H27B H 1.3907 0.8686 0.7410 0.047 Uiso 1 1 calc R U . . .
H27C H 1.3625 0.7347 0.6910 0.047 Uiso 1 1 calc R U . . .
C28 C 0.7014(2) 0.50776(18) 0.86482(10) 0.0162(4) Uani 1 1 d . . . . .
H28A H 0.7046 0.4804 0.8134 0.019 Uiso 1 1 calc R U . . .
C29 C 0.5480(2) 0.4883(2) 0.87207(12) 0.0246(5) Uani 1 1 d . . . . .
H29A H 0.5231 0.5361 0.8430 0.037 Uiso 1 1 calc R U . . .
H29B H 0.5397 0.5188 0.9214 0.037 Uiso 1 1 calc R U . . .
H29C H 0.4833 0.3978 0.8564 0.037 Uiso 1 1 calc R U . . .
C30 C 0.7312(2) 0.4146(2) 0.89935(11) 0.0231(5) Uani 1 1 d . . . . .
H30A H 0.8314 0.4323 0.8988 0.035 Uiso 1 1 calc R U . . .
H30B H 0.6717 0.3273 0.8732 0.035 Uiso 1 1 calc R U . . .
H30C H 0.7096 0.4249 0.9480 0.035 Uiso 1 1 calc R U . . .
C31 C 0.7907(2) 0.79916(19) 0.87477(10) 0.0162(4) Uani 1 1 d . . . . .
H31A H 0.8788 0.8810 0.8837 0.019 Uiso 1 1 calc R U . . .
C32 C 0.6851(2) 0.8286(2) 0.91990(12) 0.0225(5) Uani 1 1 d . . . . .
H32A H 0.7247 0.8567 0.9696 0.034 Uiso 1 1 calc R U . . .
H32B H 0.5953 0.7518 0.9133 0.034 Uiso 1 1 calc R U . . .
H32C H 0.6683 0.8958 0.9055 0.034 Uiso 1 1 calc R U . . .
C33 C 0.7379(2) 0.7709(2) 0.79644(11) 0.0237(5) Uani 1 1 d . . . . .
H33A H 0.8093 0.7599 0.7680 0.036 Uiso 1 1 calc R U . . .
H33B H 0.7219 0.8419 0.7869 0.036 Uiso 1 1 calc R U . . .
H33C H 0.6489 0.6930 0.7844 0.036 Uiso 1 1 calc R U . . .
C34 C 0.8963(2) 0.70938(19) 0.99356(10) 0.0165(4) Uani 1 1 d . . . . .
H34A H 0.9486 0.6585 1.0009 0.020 Uiso 1 1 calc R U . . .
C35 C 0.9973(2) 0.8489(2) 1.02662(10) 0.0206(4) Uani 1 1 d . . . . .
H35A H 1.0769 0.8778 0.9990 0.031 Uiso 1 1 calc R U . . .
H35B H 1.0334 0.8567 1.0749 0.031 Uiso 1 1 calc R U . . .
H35C H 0.9461 0.9014 1.0271 0.031 Uiso 1 1 calc R U . . .
C36 C 0.7695(2) 0.6690(2) 1.03661(11) 0.0229(5) Uani 1 1 d . . . . .
H36A H 0.7065 0.5787 1.0183 0.034 Uiso 1 1 calc R U . . .
H36B H 0.7171 0.7193 1.0328 0.034 Uiso 1 1 calc R U . . .
H36C H 0.8043 0.6835 1.0860 0.034 Uiso 1 1 calc R U . . .

loop_
_atom_site_aniso_label
_atom_site_aniso_U_11
_atom_site_aniso_U_22
_atom_site_aniso_U_33
_atom_site_aniso_U_23
_atom_site_aniso_U_13
_atom_site_aniso_U_12
Tm1 0.01479(9) 0.0193(2) 0.02133(19) -0.00468(11) 0.00136(11) 0.00490(13)
Tm2 0.0174(6) 0.0180(9) 0.0268(11) -0.0058(5) -0.0026(6) 0.0099(6)
Si1 0.0120(2) 0.0137(3) 0.0135(3) 0.0040(2) 0.0023(2) 0.0069(2)
Si2 0.0111(2) 0.0129(3) 0.0132(3) 0.0036(2) 0.00158(19) 0.0062(2)
Si3 0.0104(2) 0.0134(3) 0.0139(3) 0.0039(2) 0.00177(19) 0.0052(2)
Si4 0.0118(2) 0.0135(3) 0.0135(3) 0.0039(2) 0.0030(2) 0.0055(2)
N1 0.0128(8) 0.0129(8) 0.0149(8) 0.0028(6) 0.0021(6) 0.0060(6)
N2 0.0118(8) 0.0142(8) 0.0154(8) 0.0048(6) 0.0028(6) 0.0057(6)
C1 0.0142(9) 0.0187(10) 0.0178(10) 0.0043(8) 0.0010(8) 0.0081(8)
C2 0.0239(11) 0.0328(13) 0.0213(11) 0.0076(9) -0.0020(9) 0.0177(10)
C3 0.0197(11) 0.0363(13) 0.0149(10) 0.0043(9) 0.0019(8) 0.0091(10)
C4 0.0144(9) 0.0195(10) 0.0189(10) 0.0061(8) 0.0050(8) 0.0096(8)
C5 0.0232(11) 0.0242(12) 0.0280(12) 0.0092(9) 0.0114(9) 0.0074(9)
C6 0.0220(11) 0.0305(12) 0.0182(10) 0.0083(9) 0.0077(8) 0.0117(9)
C7 0.0175(10) 0.0155(10) 0.0187(10) 0.0049(8) 0.0014(8) 0.0093(8)
C8 0.0253(11) 0.0184(11) 0.0296(12) 0.0101(9) 0.0052(9) 0.0072(9)
C9 0.0290(12) 0.0186(11) 0.0371(13) 0.0032(10) 0.0062(10) 0.0133(10)
C10 0.0135(9) 0.0152(10) 0.0177(10) 0.0038(8) 0.0031(7) 0.0066(8)
C11 0.0150(10) 0.0204(11) 0.0247(11) 0.0032(9) 0.0020(8) 0.0058(8)
C12 0.0196(10) 0.0230(11) 0.0206(11) 0.0078(9) 0.0070(8) 0.0067(9)
C13 0.0162(9) 0.0148(10) 0.0152(9) 0.0043(8) 0.0014(7) 0.0062(8)
C14 0.0203(10) 0.0182(10) 0.0161(10) 0.0044(8) 0.0025(8) 0.0087(8)
C15 0.0259(11) 0.0214(11) 0.0184(10) 0.0033(8) -0.0022(8) 0.0129(9)
C16 0.0163(9) 0.0149(10) 0.0156(9) 0.0041(8) 0.0009(7) 0.0095(8)
C17 0.0210(10) 0.0159(10) 0.0235(11) 0.0056(8) 0.0029(8) 0.0069(8)
C18 0.0189(10) 0.0210(11) 0.0247(11) 0.0052(9) 0.0043(8) 0.0121(9)
C19 0.0127(9) 0.0185(10) 0.0224(10) 0.0069(8) 0.0000(8) 0.0059(8)
C20 0.0258(12) 0.0219(11) 0.0372(13) 0.0074(10) -0.0035(10) 0.0139(10)
C21 0.0215(11) 0.0259(12) 0.0246(11) 0.0077(9) -0.0027(9) 0.0096(9)
C22 0.0167(9) 0.0157(10) 0.0163(10) 0.0046(8) 0.0031(8) 0.0055(8)
C23 0.0223(10) 0.0191(11) 0.0239(11) 0.0086(9) 0.0044(9) 0.0097(9)
C24 0.0209(11) 0.0170(11) 0.0337(13) 0.0059(9) 0.0001(9) 0.0032(9)
C25 0.0168(10) 0.0171(10) 0.0180(10) 0.0040(8) 0.0046(8) 0.0068(8)
C26 0.0364(13) 0.0314(13) 0.0154(10) 0.0033(9) 0.0032(9) 0.0178(11)
C27 0.0207(11) 0.0362(14) 0.0284(12) 0.0030(10) 0.0122(9) 0.0060(10)
C28 0.0150(9) 0.0165(10) 0.0153(10) 0.0030(8) 0.0047(7) 0.0052(8)
C29 0.0146(10) 0.0229(11) 0.0317(12) 0.0043(9) 0.0080(9) 0.0045(9)
C30 0.0287(12) 0.0174(11) 0.0240(11) 0.0060(9) 0.0087(9) 0.0099(9)
C31 0.0146(9) 0.0161(10) 0.0189(10) 0.0046(8) 0.0031(8) 0.0073(8)
C32 0.0191(10) 0.0205(11) 0.0306(12) 0.0043(9) 0.0048(9) 0.0119(9)
C33 0.0251(11) 0.0250(12) 0.0248(11) 0.0083(9) 0.0000(9) 0.0135(9)
C34 0.0196(10) 0.0173(10) 0.0144(9) 0.0055(8) 0.0040(8) 0.0089(8)
C35 0.0241(11) 0.0215(11) 0.0146(10) 0.0028(8) 0.0017(8) 0.0089(9)
C36 0.0304(12) 0.0213(11) 0.0167(10) 0.0050(8) 0.0082(9) 0.0104(9)

loop_
_atom_type_symbol
_atom_type_description
_atom_type_scat_dispersion_real
_atom_type_scat_dispersion_imag
_atom_type_scat_source
C C 0.0033 0.0016 'International Tables Vol C Tables 4.2.6.8 and 6.1.1.4'
H H 0.0000 0.0000 'International Tables Vol C Tables 4.2.6.8 and 6.1.1.4'
N N 0.0061 0.0033 'International Tables Vol C Tables 4.2.6.8 and 6.1.1.4'
Si Si 0.0817 0.0704 'International Tables Vol C Tables 4.2.6.8 and 6.1.1.4'
Tm Tm -0.3139 5.2483 'International Tables Vol C Tables 4.2.6.8 and 6.1.1.4'

loop_
_geom_angle_atom_site_label_1
_geom_angle_atom_site_label_2
_geom_angle_atom_site_label_3
_geom_angle
N1 Tm1 N2 168.63(6)
N1 Tm1 C25 125.90(6)
N2 Tm1 C25 64.96(6)
N1 Tm1 C26 112.60(6)
N2 Tm1 C26 78.49(6)
C25 Tm1 C26 30.13(6)
N1 Tm1 Si3 160.24(5)
N2 Tm1 Si3 29.70(4)
C25 Tm1 Si3 35.62(4)
C26 Tm1 Si3 55.46(4)
N1 Tm1 Si1 28.83(4)
N2 Tm1 Si1 151.62(5)
C25 Tm1 Si1 108.26(5)
C26 Tm1 Si1 109.83(5)
Si3 Tm1 Si1 134.61(3)
N2 Tm2 N1 168.92(14)
N2 Tm2 C3 111.13(12)
N1 Tm2 C3 79.84(11)
N2 Tm2 C1 124.59(14)
N1 Tm2 C1 65.61(10)
C3 Tm2 C1 31.43(7)
N2 Tm2 Si1 158.91(15)
N1 Tm2 Si1 30.09(6)
C3 Tm2 Si1 56.88(8)
C1 Tm2 Si1 35.91(6)
N2 Tm2 Si3 28.05(6)
N1 Tm2 Si3 151.29(12)
C3 Tm2 Si3 109.05(11)
C1 Tm2 Si3 107.45(11)
Si1 Tm2 Si3 133.90(11)
N2 Tm2 Si4 28.10(6)
N1 Tm2 Si4 148.49(14)
C3 Tm2 Si4 108.68(9)
C1 Tm2 Si4 135.24(10)
Si1 Tm2 Si4 162.90(7)
Si3 Tm2 Si4 56.14(6)
N1 Si1 C7 116.21(8)
N1 Si1 C4 113.89(8)
C7 Si1 C4 107.22(9)
N1 Si1 C1 104.54(8)
C7 Si1 C1 110.33(9)
C4 Si1 C1 103.94(9)
N1 Si1 Tm2 44.74(8)
C7 Si1 Tm2 137.74(8)
C4 Si1 Tm2 115.03(8)
C1 Si1 Tm2 60.57(8)
N1 Si1 Tm1 42.38(6)
C7 Si1 Tm1 142.93(6)
C4 Si1 Tm1 109.59(6)
C1 Si1 Tm1 64.54(6)
N1 Si2 C10 110.52(8)
N1 Si2 C13 114.36(8)
C10 Si2 C13 109.55(9)
N1 Si2 C16 104.62(8)
C10 Si2 C16 110.30(9)
C13 Si2 C16 107.32(9)
N2 Si3 C19 114.62(9)
N2 Si3 C22 115.83(8)
C19 Si3 C22 107.24(9)
N2 Si3 C25 105.01(9)
C19 Si3 C25 103.39(9)
C22 Si3 C25 109.98(9)
N2 Si3 Tm1 43.71(6)
C19 Si3 Tm1 115.74(7)
C22 Si3 Tm1 137.00(6)
C25 Si3 Tm1 62.03(6)
N2 Si3 Tm2 40.74(8)
C19 Si3 Tm2 110.82(8)
C22 Si3 Tm2 141.52(8)
C25 Si3 Tm2 66.41(8)
N2 Si4 C31 109.61(8)
N2 Si4 C34 115.22(8)
C31 Si4 C34 108.89(9)
N2 Si4 C28 104.89(8)
C31 Si4 C28 111.24(9)
C34 Si4 C28 106.92(9)
N2 Si4 Tm2 40.76(8)
C31 Si4 Tm2 115.43(7)
C34 Si4 Tm2 134.77(8)
C28 Si4 Tm2 65.16(8)
Si1 N1 Si2 138.62(10)
Si1 N1 Tm1 108.79(8)
Si2 N1 Tm1 112.46(8)
Si1 N1 Tm2 105.17(11)
Si2 N1 Tm2 115.10(12)
Si3 N2 Si4 137.62(10)
Si3 N2 Tm2 111.21(11)
Si4 N2 Tm2 111.14(11)
Si3 N2 Tm1 106.59(8)
Si4 N2 Tm1 115.13(8)
C2 C1 C3 109.07(17)
C2 C1 Si1 115.79(14)
C3 C1 Si1 114.40(14)
C2 C1 Tm2 155.83(16)
C3 C1 Tm2 72.20(13)
Si1 C1 Tm2 83.52(9)
C1 C3 Tm2 76.37(13)
C5 C4 C6 108.97(17)
C5 C4 Si1 111.62(14)
C6 C4 Si1 114.52(13)
C8 C7 C9 108.80(17)
C8 C7 Si1 114.94(14)
C9 C7 Si1 115.36(14)
C12 C10 C11 110.03(16)
C12 C10 Si2 111.46(14)
C11 C10 Si2 118.15(14)
C15 C13 C14 108.12(16)
C15 C13 Si2 117.35(14)
C14 C13 Si2 112.05(13)
C18 C16 C17 109.79(16)
C18 C16 Si2 117.88(14)
C17 C16 Si2 110.76(13)
C20 C19 C21 108.90(17)
C20 C19 Si3 111.69(14)
C21 C19 Si3 115.66(14)
C23 C22 C24 109.20(17)
C23 C22 Si3 115.50(14)
C24 C22 Si3 114.76(14)
C26 C25 C27 108.93(18)
C26 C25 Si3 114.60(14)
C27 C25 Si3 116.45(15)
C26 C25 Tm1 76.20(12)
C27 C25 Tm1 153.44(15)
Si3 C25 Tm1 82.35(7)
C25 C26 Tm1 73.67(11)
C29 C28 C30 109.34(17)
C29 C28 Si4 117.97(14)
C30 C28 Si4 111.43(14)
C33 C31 C32 109.71(17)
C33 C31 Si4 111.64(14)
C32 C31 Si4 118.77(14)
C35 C34 C36 107.99(16)
C35 C34 Si4 112.80(13)
C36 C34 Si4 116.24(14)

loop_
_geom_bond_atom_site_label_1
_geom_bond_atom_site_label_2
_geom_bond_distance
Tm1 N1 2.3734(18)
Tm1 N2 2.3735(18)
Tm1 C25 2.933(2)
Tm1 C26 2.969(2)
Tm1 Si3 3.2919(9)
Tm1 Si1 3.3335(10)
Tm2 N2 2.362(4)
Tm2 N1 2.383(4)
Tm2 C3 2.807(4)
Tm2 C1 2.865(4)
Tm2 Si1 3.268(4)
Tm2 Si3 3.374(3)
Tm2 Si4 3.375(4)
Si1 N1 1.6979(16)
Si1 C7 1.905(2)
Si1 C4 1.9094(19)
Si1 C1 1.929(2)
Si2 N1 1.7028(16)
Si2 C10 1.902(2)
Si2 C13 1.906(2)
Si2 C16 1.925(2)
Si3 N2 1.7020(16)
Si3 C19 1.904(2)
Si3 C22 1.905(2)
Si3 C25 1.935(2)
Si4 N2 1.7043(16)
Si4 C31 1.903(2)
Si4 C34 1.909(2)
Si4 C28 1.924(2)
C1 C2 1.532(3)
C1 C3 1.537(3)
C4 C5 1.529(3)
C4 C6 1.533(3)
C7 C8 1.535(3)
C7 C9 1.539(3)
C10 C12 1.537(3)
C10 C11 1.538(3)
C13 C15 1.538(3)
C13 C14 1.539(3)
C16 C18 1.535(3)
C16 C17 1.540(3)
C19 C20 1.527(3)
C19 C21 1.530(3)
C22 C23 1.536(3)
C22 C24 1.543(3)
C25 C26 1.534(3)
C25 C27 1.541(3)
C28 C29 1.538(3)
C28 C30 1.539(3)
C31 C33 1.536(3)
C31 C32 1.542(3)
C34 C35 1.537(3)
C34 C36 1.543(3)
